data_7240015
loop_
_publ_author_name
'Liu, Jin-Jian'
'Lu, Yiwei'
'Lu, Wenbo'

_publ_section_title
;
 Sun, UV and X ray triple photochromic properties of three coordination
 polymers based on
 1,1&#x2032;-bis(3-carboxylatobenzyl)-4,4&#x2032;-bipyridinium ligand
;
_journal_name_full CrystEngComm
_journal_paper_doi 10.1039/D0CE00206B
_journal_year 2020
_chemical_formula_moiety 'C36 H26 N2 O14 Zn2, 5(H2 O), H O'
_chemical_formula_sum 'C36 H37 N2 O20 Zn2'
_chemical_formula_weight 948.41
_space_group_crystal_system triclinic
_space_group_IT_number 1
_space_group_name_Hall 'P 1'
_space_group_name_H-M_alt 'P 1'
_atom_sites_solution_hydrogens mixed
_atom_sites_solution_primary direct
_audit_creation_date 2019-11-22
_audit_creation_method
;
Olex2 1.2
(compiled 2018.05.29 svn.r3508 for OlexSys, GUI svn.r5506)
;
_audit_update_record
;
2019-11-22 deposited with the CCDC.	2020-03-02 downloaded from the CCDC.
;
_cell_angle_alpha 76.768(2)
_cell_angle_beta 80.206(2)
_cell_angle_gamma 62.4750(10)
_cell_formula_units_Z 1
_cell_length_a 9.0976(6)
_cell_length_b 9.2250(6)
_cell_length_c 13.2980(9)
_cell_measurement_reflns_used 9914
_cell_measurement_temperature 273(2)
_cell_measurement_theta_max 28.14
_cell_measurement_theta_min 2.56
_cell_volume 960.76(11)
_computing_cell_refinement 'SAINT v8.37A (Bruker, 2015)'
_computing_data_reduction 'SAINT v8.37A (Bruker, 2015)'
_computing_molecular_graphics 'Olex2 (Dolomanov et al., 2009)'
_computing_publication_material 'Olex2 (Dolomanov et al., 2009)'
_computing_structure_refinement 'XL (Sheldrick, 2008)'
_computing_structure_solution 'XS (Sheldrick, 2008)'
_diffrn_ambient_temperature 273.15
_diffrn_measured_fraction_theta_full 0.986
_diffrn_measured_fraction_theta_max 0.988
_diffrn_measurement_device_type 'CCD area detector'
_diffrn_measurement_method 'phi and omega scans'
_diffrn_radiation_monochromator graphite
_diffrn_radiation_type MoK\a
_diffrn_radiation_wavelength 0.71073
_diffrn_reflns_av_R_equivalents 0.0200
_diffrn_reflns_av_unetI/netI 0.0296
_diffrn_reflns_Laue_measured_fraction_full 0.986
_diffrn_reflns_Laue_measured_fraction_max 0.988
_diffrn_reflns_limit_h_max 12
_diffrn_reflns_limit_h_min -10
_diffrn_reflns_limit_k_max 12
_diffrn_reflns_limit_k_min -12
_diffrn_reflns_limit_l_max 17
_diffrn_reflns_limit_l_min -17
_diffrn_reflns_number 13598
_diffrn_reflns_point_group_measured_fraction_full 0.770
_diffrn_reflns_point_group_measured_fraction_max 0.737
_diffrn_reflns_theta_full 25.242
_diffrn_reflns_theta_max 28.339
_diffrn_reflns_theta_min 2.527
_exptl_absorpt_coefficient_mu 1.337
_exptl_absorpt_correction_T_max 0.7457
_exptl_absorpt_correction_T_min 0.5245
_exptl_crystal_colour blue
_exptl_crystal_colour_primary blue
_exptl_crystal_density_diffrn 1.639
_exptl_crystal_description block
_exptl_crystal_F_000 487
_exptl_crystal_size_max 0.2
_exptl_crystal_size_mid 0.2
_exptl_crystal_size_min 0.1
_refine_diff_density_max 0.514
_refine_diff_density_min -0.625
_refine_diff_density_rms 0.130
_refine_ls_abs_structure_details
;
 Flack x determined using 2098 quotients [(I+)-(I-)]/[(I+)+(I-)]
 (Parsons, Flack and Wagner, Acta Cryst. B69 (2013) 249-259).
;
_refine_ls_abs_structure_Flack 0.489(9)
_refine_ls_extinction_method none
_refine_ls_goodness_of_fit_ref 1.110
_refine_ls_hydrogen_treatment constr
_refine_ls_matrix_type full
_refine_ls_number_parameters 561
_refine_ls_number_reflns 7072
_refine_ls_number_restraints 3
_refine_ls_restrained_S_all 1.109
_refine_ls_R_factor_all 0.0367
_refine_ls_R_factor_gt 0.0327
_refine_ls_shift/su_max 0.000
_refine_ls_shift/su_mean 0.000
_refine_ls_structure_factor_coef Fsqd
_refine_ls_weighting_details 'w=1/[\s^2^(Fo^2^)+(0.0593P)^2^+0.5091P] where P=(Fo^2^+2Fc^2^)/3'
_refine_ls_weighting_scheme calc
_refine_ls_wR_factor_gt 0.0980
_refine_ls_wR_factor_ref 0.1050
_reflns_Friedel_coverage 0.492
_reflns_Friedel_fraction_full 0.553
_reflns_Friedel_fraction_max 0.486
_reflns_number_gt 6569
_reflns_number_total 7072
_reflns_threshold_expression 'I > 2\s(I)'
_cod_data_source_file d0ce00206b2.cif
_cod_data_source_block a_CCDC1
_cod_database_code 7240015
_shelx_shelxl_version_number 2014/7
_shelx_space_group_comment
;
The symmetry employed for this shelxl refinement is uniquely defined
by the following loop, which should always be used as a source of
symmetry information in preference to the above space-group names.
They are only intended as comments.
;
_shelx_estimated_absorpt_t_max 0.878
_shelx_estimated_absorpt_t_min 0.776
_olex2_refinement_description
;
1. Fixed Uiso
 At 1.2 times of:
  All C(H) groups, All C(H,H) groups
 At 1.5 times of:
  All O(H) groups, All O(H,H) groups
2.a Free rotating group:
 O16(H16A,H16B), O18(H18A,H18B), O15(H15A,H15B), O17(H17A,H17B), O20(H20A,
 H20B), O19(H19)
2.b Rotating group:
 O13(H13A,H13B), O14(H14A,H14B)
2.c Secondary CH2 refined with riding coordinates:
 C8(H8A,H8B), C19(H19A,H19B)
2.d Aromatic/amide H refined with riding coordinates:
 C31(H31), C36(H36), C21(H21), C22(H22), C4(H4), C23(H23), C18(H18), C10(H10),
 C24(H24), C15(H15), C3(H3), C17(H17), C12(H12), C6(H6), C11(H11), C16(H16),
 C5(H5), C9(H9)
;
_olex2_submission_special_instructions 'No special instructions were received'

loop_
_space_group_symop_operation_xyz
'x, y, z'

loop_
_atom_site_label
_atom_site_type_symbol
_atom_site_fract_x
_atom_site_fract_y
_atom_site_fract_z
_atom_site_U_iso_or_equiv
_atom_site_adp_type
_atom_site_occupancy
_atom_site_site_symmetry_order
_atom_site_calc_flag
_atom_site_refinement_flags_posn
_atom_site_refinement_flags_adp
_atom_site_refinement_flags_occupancy
_atom_site_disorder_assembly
_atom_site_disorder_group
Zn1 Zn 0.27754(5) 0.28981(5) 0.86205(3) 0.0294(2) Uani 1 1 d . . . . .
Zn2 Zn -0.55212(5) 1.50427(5) 0.47066(3) 0.02888(19) Uani 1 1 d . . . . .
O10 O 0.1597(9) 0.5268(8) 0.8118(5) 0.0407(15) Uani 1 1 d . . . . .
O6 O -0.4392(8) 1.2699(8) 0.5213(4) 0.0349(13) Uani 1 1 d . . . . .
O13 O -0.3905(8) 1.5831(9) 0.3820(5) 0.0410(16) Uani 1 1 d . . . . .
H13A H -0.3563 1.6309 0.4168 0.062 Uiso 1 1 d GR . . . .
H13B H -0.4404 1.6634 0.3315 0.062 Uiso 1 1 d GR . . . .
O5 O -0.7236(8) 1.6214(9) 0.5697(5) 0.0419(16) Uani 1 1 d . . . . .
O1 O 0.3192(9) 0.1196(10) 1.0951(5) 0.0430(16) Uani 1 1 d . . . . .
O4 O -0.5980(9) 1.6775(9) 0.2374(5) 0.0398(15) Uani 1 1 d . . . . .
O12 O 0.4467(9) 0.1707(8) 0.7657(5) 0.0416(15) Uani 1 1 d . . . . .
C35 C -0.0257(10) 0.7326(9) 0.6941(6) 0.0257(15) Uani 1 1 d . . . . .
O2 O 0.3979(8) 0.2876(9) 0.9773(5) 0.0367(14) Uani 1 1 d . . . . .
C29 C -0.2522(9) 1.0652(10) 0.6369(5) 0.0241(15) Uani 1 1 d . . . . .
N1 N 0.6471(10) -0.1190(10) 1.4508(5) 0.0332(16) Uani 1 1 d . . . . .
O3 O -0.6743(8) 1.5051(9) 0.3581(4) 0.0360(14) Uani 1 1 d . . . . .
O9 O 0.0839(10) 0.4406(8) 0.6974(5) 0.0451(17) Uani 1 1 d . . . . .
O7 O -0.3576(10) 1.3553(8) 0.6347(6) 0.0480(18) Uani 1 1 d . . . . .
N2 N -0.9176(10) 1.9169(9) -0.1159(5) 0.0298(14) Uani 1 1 d . . . . .
C28 C -0.2824(10) 0.9695(9) 0.7310(5) 0.0257(16) Uani 1 1 d . . . . .
C32 C 0.0056(9) 0.8232(9) 0.6034(6) 0.0249(15) Uani 1 1 d . . . . .
C30 C -0.3561(11) 1.2386(10) 0.5986(6) 0.0309(18) Uani 1 1 d . . . . .
C34 C 0.0870(10) 0.5473(10) 0.7334(5) 0.0287(17) Uani 1 1 d . . . . .
C31 C -0.1053(10) 0.9859(10) 0.5774(6) 0.0271(16) Uani 1 1 d . . . . .
H31 H -0.0814 1.0472 0.5166 0.032 Uiso 1 1 calc R . . . .
C36 C -0.1645(10) 0.8026(9) 0.7596(6) 0.0282(17) Uani 1 1 d . . . . .
H36 H -0.1808 0.7406 0.8225 0.034 Uiso 1 1 calc R . . . .
C21 C -1.0375(14) 1.6652(15) 0.0723(7) 0.048(2) Uani 1 1 d . . . . .
H21 H -1.1111 1.6777 0.0267 0.057 Uiso 1 1 calc R . . . .
C2 C 0.5381(11) 0.1669(11) 1.1302(6) 0.0323(18) Uani 1 1 d . . . . .
C25 C -0.8143(11) 1.6263(11) 0.2027(6) 0.0300(18) Uani 1 1 d . . . . .
C22 C -0.8723(11) 1.7685(11) 0.1245(6) 0.0292(16) Uani 1 1 d . . . . .
H22 H -0.8361 1.8502 0.1154 0.035 Uiso 1 1 calc R . . . .
C27 C -0.4319(13) 1.0360(12) 0.8008(8) 0.040(2) Uani 1 1 d . . . . .
C13 C -0.5778(12) 1.8913(9) -0.3773(6) 0.0293(16) Uani 1 1 d . . . . .
C4 C 0.5968(11) 0.0333(12) 1.2045(7) 0.0346(18) Uani 1 1 d . . . . .
H4 H 0.5571 -0.0451 1.2111 0.042 Uiso 1 1 calc R . . . .
C33 C 0.1621(11) 0.7540(10) 0.5299(6) 0.0292(16) Uani 1 1 d . . . . .
C14 C -0.6975(12) 1.8984(11) -0.2853(6) 0.0331(18) Uani 1 1 d . . . . .
C26 C -0.6820(11) 1.6034(12) 0.2689(6) 0.0318(18) Uani 1 1 d . . . . .
C1 C 0.4127(11) 0.1924(11) 1.0615(6) 0.0304(17) Uani 1 1 d . . . . .
O11 O 0.1545(10) 0.8248(9) 0.4377(5) 0.0591(16) Uani 1 1 d . . . . .
C23 C -0.9866(14) 1.5288(15) 0.1474(7) 0.053(3) Uani 1 1 d . . . . .
H23 H -1.0267 1.4507 0.1535 0.064 Uiso 1 1 calc R . . . .
C18 C -0.9563(13) 2.0453(12) -0.1958(7) 0.040(2) Uani 1 1 d . . . . .
H18 H -1.0592 2.1372 -0.1937 0.048 Uiso 1 1 calc R . . . .
O8 O -0.4493(12) 0.9593(10) 0.8854(6) 0.093(3) Uani 1 1 d . . . . .
C10 C 0.6802(13) -0.2521(12) 1.5250(7) 0.043(2) Uani 1 1 d . . . . .
H10 H 0.7761 -0.3495 1.5176 0.052 Uiso 1 1 calc R . . . .
C20 C -0.9869(11) 1.7793(12) 0.0617(6) 0.0343(18) Uani 1 1 d . . . . .
C24 C -0.8734(15) 1.5061(14) 0.2160(7) 0.043(2) Uani 1 1 d . . . . .
H24 H -0.8384 1.4142 0.2686 0.052 Uiso 1 1 calc R . . . .
C15 C -0.8499(13) 2.0413(11) -0.2766(7) 0.042(2) Uani 1 1 d . . . . .
H15 H -0.8751 2.1338 -0.3288 0.051 Uiso 1 1 calc R . . . .
C8 C 0.7706(13) -0.1416(14) 1.3596(7) 0.040(2) Uani 1 1 d . . . . .
H8A H 0.7923 -0.2417 1.3356 0.048 Uiso 1 1 calc R . . . .
H8B H 0.8742 -0.1556 1.3805 0.048 Uiso 1 1 calc R . . . .
C19 C -1.0463(13) 1.9299(14) -0.0225(7) 0.040(2) Uani 1 1 d . . . . .
H19A H -1.0713 2.0274 0.0059 0.048 Uiso 1 1 calc R . . . .
H19B H -1.1482 1.9442 -0.0459 0.048 Uiso 1 1 calc R . . . .
C3 C 0.5953(14) 0.2859(13) 1.1194(8) 0.040(2) Uani 1 1 d . . . . .
H3 H 0.5539 0.3804 1.0691 0.048 Uiso 1 1 calc R . . . .
C7 C 0.7124(12) 0.0023(12) 1.2726(6) 0.0346(19) Uani 1 1 d . . . . .
C17 C -0.7814(13) 1.7806(13) -0.1187(7) 0.046(2) Uani 1 1 d . . . . .
H17 H -0.7587 1.6915 -0.0642 0.055 Uiso 1 1 calc R . . . .
C12 C -0.4290(13) 1.7533(12) -0.3852(7) 0.042(2) Uani 1 1 d . . . . .
H12 H -0.4001 1.6632 -0.3312 0.051 Uiso 1 1 calc R . . . .
C6 C 0.7732(14) 0.1287(15) 1.2578(8) 0.049(3) Uani 1 1 d . . . . .
H6 H 0.8523 0.1165 1.2992 0.059 Uiso 1 1 calc R . . . .
C11 C -0.6057(14) 2.0288(13) -0.4620(8) 0.047(2) Uani 1 1 d . . . . .
H11 H -0.7029 2.1268 -0.4599 0.056 Uiso 1 1 calc R . . . .
C16 C -0.6646(14) 1.7713(13) -0.2103(7) 0.049(2) Uani 1 1 d . . . . .
H16 H -0.5667 1.6746 -0.2150 0.058 Uiso 1 1 calc R . . . .
C5 C 0.7094(14) 0.2680(14) 1.1801(7) 0.052(3) Uani 1 1 d . . . . .
H5 H 0.7463 0.3493 1.1701 0.063 Uiso 1 1 calc R . . . .
C9 C 0.5000(13) 0.0184(11) 1.4608(7) 0.042(2) Uani 1 1 d . . . . .
H9 H 0.4758 0.1098 1.4079 0.051 Uiso 1 1 calc R . . . .
O16 O -0.0928(9) 1.3326(10) 0.3964(6) 0.0509(18) Uani 1 1 d . . . . .
H16A H -0.0475 1.3749 0.4239 0.076 Uiso 1 1 d G . . . .
H16B H -0.0201 1.2656 0.3587 0.076 Uiso 1 1 d G . . . .
O18 O 0.0705(10) 0.4449(12) 0.4923(5) 0.059(2) Uani 1 1 d . . . . .
H18A H 0.0542 0.4505 0.5564 0.089 Uiso 1 1 d G . . . .
H18B H 0.1653 0.3630 0.4866 0.089 Uiso 1 1 d G . . . .
O15 O -0.3427(11) 1.3489(12) 0.8372(6) 0.062(2) Uani 1 1 d . . . . .
H15A H -0.3486 1.3280 0.7794 0.093 Uiso 1 1 d G . . . .
H15B H -0.3851 1.2938 0.8817 0.093 Uiso 1 1 d G . . . .
O17 O 0.1704(12) 1.0991(10) 0.3017(6) 0.075(3) Uani 1 1 d . . . . .
H17A H 0.1977 1.0017 0.3361 0.112 Uiso 1 1 d G . . . .
H17B H 0.2213 1.0935 0.2418 0.112 Uiso 1 1 d G . . . .
O20 O -0.4523(12) 0.7016(11) 1.0333(6) 0.069(2) Uani 1 1 d . . . . .
H20A H -0.3883 0.7322 1.0527 0.103 Uiso 1 1 d G . . . .
H20B H -0.5432 0.7323 1.0710 0.103 Uiso 1 1 d G . . . .
O14 O 0.1196(9) 0.2125(9) 0.9480(5) 0.0393(15) Uani 1 1 d . . . . .
H14A H 0.0176 0.2943 0.9516 0.059 Uiso 1 1 d GR . . . .
H14B H 0.1428 0.1799 1.0138 0.059 Uiso 1 1 d GR . . . .
O19 O -0.1868(9) 0.4623(10) 0.9356(6) 0.055(2) Uani 1 1 d . . . . .
H19 H -0.2333 0.4721 0.8825 0.083 Uiso 1 1 d G . . . .

loop_
_atom_site_aniso_label
_atom_site_aniso_U_11
_atom_site_aniso_U_22
_atom_site_aniso_U_33
_atom_site_aniso_U_23
_atom_site_aniso_U_13
_atom_site_aniso_U_12
Zn1 0.0260(4) 0.0255(4) 0.0270(4) 0.0004(3) -0.0017(3) -0.0056(4)
Zn2 0.0250(4) 0.0257(4) 0.0260(4) 0.0012(3) -0.0029(3) -0.0052(4)
O10 0.042(4) 0.028(3) 0.032(3) 0.001(2) -0.016(3) 0.003(3)
O6 0.037(3) 0.027(3) 0.031(3) 0.003(2) -0.011(2) -0.006(3)
O13 0.039(4) 0.057(4) 0.035(3) -0.002(3) -0.003(3) -0.030(4)
O5 0.024(3) 0.050(4) 0.030(3) -0.010(3) 0.003(2) 0.001(3)
O1 0.048(4) 0.058(4) 0.025(3) 0.005(3) -0.009(3) -0.028(4)
O4 0.041(3) 0.049(4) 0.036(3) 0.013(3) -0.014(3) -0.030(3)
O12 0.032(3) 0.035(3) 0.040(3) -0.007(3) -0.006(3) 0.002(3)
C35 0.026(3) 0.011(3) 0.032(3) 0.003(2) -0.015(3) 0.000(2)
O2 0.043(4) 0.042(4) 0.029(3) 0.003(3) -0.009(3) -0.024(3)
C29 0.025(4) 0.029(4) 0.017(3) -0.005(2) -0.001(2) -0.011(3)
N1 0.038(4) 0.035(4) 0.028(3) 0.004(3) -0.012(3) -0.019(3)
O3 0.038(4) 0.044(4) 0.020(3) 0.010(2) -0.009(2) -0.018(3)
O9 0.058(4) 0.018(3) 0.051(4) 0.000(3) -0.016(3) -0.008(3)
O7 0.055(5) 0.028(3) 0.057(4) -0.012(3) -0.010(4) -0.011(3)
N2 0.030(4) 0.033(3) 0.026(3) -0.005(3) -0.007(3) -0.012(3)
C28 0.032(4) 0.019(3) 0.021(3) 0.002(3) -0.004(3) -0.008(3)
C32 0.018(3) 0.024(4) 0.029(3) -0.007(3) -0.003(3) -0.004(3)
C30 0.034(4) 0.023(4) 0.035(4) -0.009(3) 0.002(3) -0.011(3)
C34 0.021(4) 0.024(4) 0.021(3) 0.010(3) -0.004(3) 0.001(3)
C31 0.025(4) 0.027(4) 0.028(3) -0.002(3) -0.001(3) -0.011(3)
C36 0.035(4) 0.016(3) 0.019(3) 0.005(2) -0.006(3) -0.002(3)
C21 0.047(6) 0.071(7) 0.032(4) 0.002(4) -0.010(4) -0.034(5)
C2 0.030(4) 0.035(5) 0.027(4) -0.006(3) 0.004(3) -0.011(4)
C25 0.037(5) 0.040(5) 0.017(3) 0.003(3) -0.007(3) -0.021(4)
C22 0.034(4) 0.026(3) 0.021(3) 0.005(2) -0.006(3) -0.011(3)
C27 0.035(5) 0.027(4) 0.048(5) -0.002(4) -0.001(4) -0.008(4)
C13 0.041(4) 0.022(3) 0.022(3) 0.010(3) -0.015(3) -0.014(3)
C4 0.033(4) 0.045(5) 0.034(4) -0.007(3) -0.003(3) -0.024(4)
C33 0.031(4) 0.024(4) 0.027(3) -0.006(3) 0.008(3) -0.010(3)
C14 0.035(4) 0.037(4) 0.034(4) -0.013(3) -0.001(3) -0.019(4)
C26 0.031(4) 0.039(4) 0.018(3) 0.005(3) -0.008(3) -0.011(4)
C1 0.033(4) 0.031(4) 0.027(3) -0.005(3) 0.001(3) -0.015(4)
O11 0.061(3) 0.038(3) 0.034(2) 0.004(2) 0.014(2) 0.005(3)
C23 0.069(7) 0.072(7) 0.047(5) 0.001(4) -0.019(5) -0.055(6)
C18 0.038(5) 0.035(5) 0.037(4) -0.002(4) -0.011(4) -0.007(4)
O8 0.095(6) 0.039(4) 0.075(5) 0.017(3) 0.056(4) -0.004(3)
C10 0.050(6) 0.031(4) 0.030(4) 0.003(3) -0.007(4) -0.004(4)
C20 0.032(4) 0.048(5) 0.020(3) 0.001(3) -0.010(3) -0.016(4)
C24 0.058(6) 0.056(6) 0.025(4) 0.005(4) -0.006(4) -0.038(5)
C15 0.047(5) 0.025(4) 0.034(4) 0.001(3) -0.009(4) 0.000(4)
C8 0.032(5) 0.049(6) 0.031(4) 0.004(4) -0.007(4) -0.013(4)
C19 0.032(5) 0.051(6) 0.030(4) 0.000(4) -0.006(3) -0.016(5)
C3 0.047(5) 0.039(5) 0.037(4) 0.002(4) -0.005(4) -0.024(4)
C7 0.031(4) 0.042(4) 0.031(4) -0.003(3) 0.001(3) -0.019(4)
C17 0.039(4) 0.048(5) 0.031(3) 0.008(3) 0.006(3) -0.012(4)
C12 0.055(6) 0.037(5) 0.027(4) 0.005(3) -0.001(4) -0.020(4)
C6 0.058(6) 0.074(7) 0.042(5) -0.004(4) -0.011(4) -0.050(6)
C11 0.048(5) 0.028(4) 0.043(4) 0.016(3) -0.009(4) -0.007(4)
C16 0.044(5) 0.040(5) 0.036(4) 0.004(4) 0.010(4) -0.006(4)
C5 0.071(7) 0.058(6) 0.042(5) 0.007(4) -0.005(4) -0.046(6)
C9 0.048(5) 0.027(4) 0.037(4) 0.008(3) -0.006(3) -0.009(3)
O16 0.038(4) 0.063(5) 0.055(4) -0.015(3) 0.004(3) -0.025(4)
O18 0.054(5) 0.102(7) 0.043(4) -0.024(4) 0.001(3) -0.049(5)
O15 0.056(5) 0.076(6) 0.067(5) -0.026(4) 0.002(4) -0.035(5)
O17 0.089(6) 0.043(4) 0.056(5) 0.007(3) 0.028(4) -0.017(4)
O20 0.077(6) 0.059(5) 0.058(5) -0.009(4) 0.018(4) -0.028(5)
O14 0.043(4) 0.045(4) 0.033(3) 0.003(3) -0.008(3) -0.024(3)
O19 0.040(4) 0.065(5) 0.066(5) -0.013(4) -0.007(3) -0.025(4)

loop_
_atom_type_symbol
_atom_type_description
_atom_type_scat_dispersion_real
_atom_type_scat_dispersion_imag
_atom_type_scat_source
C C 0.0033 0.0016 'International Tables Vol C Tables 4.2.6.8 and 6.1.1.4'
H H 0.0000 0.0000 'International Tables Vol C Tables 4.2.6.8 and 6.1.1.4'
N N 0.0061 0.0033 'International Tables Vol C Tables 4.2.6.8 and 6.1.1.4'
O O 0.0106 0.0060 'International Tables Vol C Tables 4.2.6.8 and 6.1.1.4'
Zn Zn 0.2839 1.4301 'International Tables Vol C Tables 4.2.6.8 and 6.1.1.4'

loop_
_geom_angle_atom_site_label_1
_geom_angle_atom_site_label_2
_geom_angle_atom_site_label_3
_geom_angle
_geom_angle_site_symmetry_1
_geom_angle_site_symmetry_3
_geom_angle_publ_flag
O10 Zn1 O2 101.2(3) . . ?
O10 Zn1 O14 108.9(3) . . ?
O12 Zn1 O10 114.1(3) . . ?
O12 Zn1 O2 105.7(3) . . ?
O12 Zn1 O14 124.6(3) . . ?
O14 Zn1 O2 98.3(2) . . ?
O6 Zn2 O13 109.9(3) . . ?
O6 Zn2 O5 112.4(3) . . ?
O6 Zn2 O3 100.4(3) . . ?
O5 Zn2 O13 125.7(3) . . ?
O5 Zn2 O3 105.1(3) . . ?
O3 Zn2 O13 99.0(2) . . ?
C34 O10 Zn1 108.4(5) . . ?
C30 O6 Zn2 111.8(5) . . ?
C33 O5 Zn2 114.2(5) 1_465 . ?
C27 O12 Zn1 118.3(6) 1_645 . ?
C32 C35 C34 124.7(7) . . ?
C32 C35 C36 121.4(7) . . ?
C36 C35 C34 113.9(6) . . ?
C1 O2 Zn1 123.1(6) . . ?
C28 C29 C30 126.4(7) . . ?
C31 C29 C28 116.7(7) . . ?
C31 C29 C30 116.9(6) . . ?
C10 N1 C8 115.4(8) . . ?
C10 N1 C9 118.2(8) . . ?
C9 N1 C8 126.2(8) . . ?
C26 O3 Zn2 120.2(6) . . ?
C18 N2 C19 118.2(8) . . ?
C17 N2 C18 122.1(8) . . ?
C17 N2 C19 119.6(7) . . ?
C29 C28 C27 122.7(7) . . ?
C36 C28 C29 119.5(7) . . ?
C36 C28 C27 117.8(7) . . ?
C35 C32 C33 123.7(7) . . ?
C31 C32 C35 118.8(7) . . ?
C31 C32 C33 117.5(7) . . ?
O6 C30 C29 116.8(7) . . ?
O7 C30 O6 120.8(8) . . ?
O7 C30 C29 122.3(8) . . ?
O10 C34 C35 112.4(7) . . ?
O9 C34 O10 126.6(7) . . ?
O9 C34 C35 120.5(7) . . ?
C32 C31 C29 123.7(7) . . ?
C35 C36 C28 119.8(7) . . ?
C20 C21 C23 122.4(9) . . ?
C4 C2 C1 122.2(8) . . ?
C4 C2 C3 118.2(9) . . ?
C3 C2 C1 119.6(8) . . ?
C22 C25 C26 118.4(7) . . ?
C24 C25 C22 120.6(8) . . ?
C24 C25 C26 120.9(8) . . ?
C20 C22 C25 116.3(8) . . ?
O12 C27 C28 117.7(8) 1_465 . ?
O8 C27 O12 119.6(9) . 1_465 ?
O8 C27 C28 122.3(9) . . ?
C12 C13 C14 121.4(5) . . ?
C12 C13 C11 115.5(8) . . ?
C11 C13 C14 123.1(7) . . ?
C2 C4 C7 125.4(8) . . ?
O5 C33 C32 114.0(7) 1_645 . ?
O11 C33 O5 128.2(8) . 1_645 ?
O11 C33 C32 117.4(8) . . ?
C15 C14 C13 121.4(6) . . ?
C16 C14 C13 120.4(7) . . ?
C16 C14 C15 118.1(9) . . ?
O4 C26 O3 126.4(8) . . ?
O4 C26 C25 119.2(7) . . ?
O3 C26 C25 114.4(7) . . ?
O1 C1 C2 117.5(8) . . ?
O2 C1 O1 123.1(8) . . ?
O2 C1 C2 119.3(7) . . ?
C21 C23 C24 119.7(9) . . ?
C15 C18 N2 120.5(9) . . ?
N1 C10 C12 120.6(9) . 1_637 ?
C21 C20 C22 122.8(9) . . ?
C21 C20 C19 121.1(9) . . ?
C22 C20 C19 116.1(8) . . ?
C23 C24 C25 118.1(9) . . ?
C18 C15 C14 121.0(9) . . ?
N1 C8 C7 112.4(9) . . ?
C20 C19 N2 112.8(8) . . ?
C5 C3 C2 121.7(9) . . ?
C4 C7 C8 125.5(8) . . ?
C4 C7 C6 115.1(8) . . ?
C6 C7 C8 119.3(9) . . ?
N2 C17 C16 118.0(8) . . ?
C13 C12 C10 120.2(8) . 1_473 ?
C5 C6 C7 118.6(9) . . ?
C9 C11 C13 121.3(10) 1_473 . ?
C14 C16 C17 120.1(10) . . ?
C3 C5 C6 121.0(9) . . ?
C11 C9 N1 123.9(8) 1_637 . ?

loop_
_geom_bond_atom_site_label_1
_geom_bond_atom_site_label_2
_geom_bond_distance
_geom_bond_site_symmetry_2
_geom_bond_publ_flag
Zn1 O10 1.945(7) . ?
Zn1 O12 1.905(7) . ?
Zn1 O2 2.021(6) . ?
Zn1 O14 1.973(6) . ?
Zn2 O6 1.923(6) . ?
Zn2 O13 2.022(6) . ?
Zn2 O5 1.931(6) . ?
Zn2 O3 2.008(6) . ?
O10 C34 1.261(10) . ?
O6 C30 1.280(10) . ?
O5 C33 1.254(11) 1_465 ?
O1 C1 1.279(11) . ?
O4 C26 1.212(11) . ?
O12 C27 1.274(11) 1_645 ?
C35 C32 1.370(10) . ?
C35 C34 1.549(10) . ?
C35 C36 1.379(11) . ?
O2 C1 1.239(9) . ?
C29 C28 1.422(9) . ?
C29 C30 1.451(11) . ?
C29 C31 1.397(11) . ?
N1 C10 1.333(11) . ?
N1 C8 1.487(12) . ?
N1 C9 1.365(13) . ?
O3 C26 1.308(9) . ?
O9 C34 1.201(11) . ?
O7 C30 1.269(10) . ?
N2 C18 1.350(11) . ?
N2 C19 1.540(11) . ?
N2 C17 1.297(13) . ?
C28 C36 1.418(10) . ?
C28 C27 1.466(12) . ?
C32 C31 1.368(11) . ?
C32 C33 1.537(10) . ?
C21 C23 1.356(14) . ?
C21 C20 1.303(13) . ?
C2 C4 1.339(12) . ?
C2 C1 1.484(13) . ?
C2 C3 1.388(12) . ?
C25 C22 1.415(11) . ?
C25 C26 1.520(11) . ?
C25 C24 1.407(12) . ?
C22 C20 1.399(11) . ?
C27 O12 1.274(11) 1_465 ?
C27 O8 1.212(11) . ?
C13 C14 1.484(5) . ?
C13 C12 1.372(14) . ?
C13 C11 1.445(10) . ?
C4 C7 1.390(12) . ?
C33 O5 1.254(11) 1_645 ?
C33 O11 1.247(10) . ?
C14 C15 1.414(14) . ?
C14 C16 1.305(12) . ?
C23 C24 1.403(13) . ?
C18 C15 1.312(13) . ?
C10 C12 1.412(13) 1_637 ?
C20 C19 1.509(12) . ?
C8 C7 1.496(12) . ?
C3 C5 1.349(14) . ?
C7 C6 1.470(12) . ?
C17 C16 1.464(12) . ?
C12 C10 1.412(13) 1_473 ?
C6 C5 1.402(14) . ?
C11 C9 1.270(14) 1_473 ?
C9 C11 1.270(14) 1_637 ?
